data_2204327
loop_
_publ_author_name
'Ming-Jin, Xie'
'Shi Ping, Yan'
'Dai Zheng, Liao'
'Zong Hui, Jian'
'Peng, Chen'

_publ_section_title
{2-[2-(<i>N</i>,<i>N</i>'-Dimethylamino)ethyliminomethyl]phenolato-\k^3^<i>N</i>,<i>N</i>',<i>O</i>}dioxovanadium(V)
_journal_issue 10
_journal_name_full 'Acta Crystallographica Section E'
_journal_page_first m1382
_journal_page_last m1383
_journal_paper_doi 10.1107/S1600536804019324
_journal_volume 60
_journal_year 2004
_chemical_formula_iupac '[V (C11 H15 N2 O1) O2]'
_chemical_formula_moiety 'C11 H15 N2 O3 V'
_chemical_formula_sum 'C11 H15 N2 O3 V'
_chemical_formula_weight 274.19
_chemical_name_common
;
[N,N'-dimethylethylenediamine(salicylaldehyde)]oxovanadium(V)
;
_chemical_name_systematic
;
{2-[2-(N,N'-dimethylamino)ethyliminomethyl]phenolato-
\k^3^N,N',O}dioxovanadium(V)
;
_space_group_IT_number 14
_symmetry_cell_setting monoclinic
_symmetry_space_group_name_Hall '-P 2yn'
_symmetry_space_group_name_H-M 'P 1 21/n 1'
_atom_sites_solution_hydrogens geom
_atom_sites_solution_primary direct
_atom_sites_solution_secondary difmap
_cell_angle_alpha 90.00
_cell_angle_beta 90.645(5)
_cell_angle_gamma 90.00
_cell_formula_units_Z 4
_cell_length_a 6.3250(19)
_cell_length_b 15.945(5)
_cell_length_c 11.995(4)
_cell_measurement_reflns_used 946
_cell_measurement_temperature 293(2)
_cell_measurement_theta_max 25.85
_cell_measurement_theta_min 3.07
_cell_volume 1209.6(7)
_computing_cell_refinement SMART
_computing_data_collection 'SMART (Bruker, 1997)'
_computing_data_reduction 'SAINT (Bruker, 1997)'
_computing_molecular_graphics 'ORTEPIII (Burnett & Johnson, 1996) and ORTEP-3 for Windows (Farrugia, 1997)'
_computing_publication_material 'SHELXTL (Bruker, 1998)'
_computing_structure_refinement 'SHELXL97 (Sheldrick, 1997)'
_computing_structure_solution 'SHELXS97 (Sheldrick, 1997)'
_diffrn_ambient_temperature 293(2)
_diffrn_measured_fraction_theta_full 1.000
_diffrn_measured_fraction_theta_max 1.000
_diffrn_measurement_device_type 'Bruker SMART CCD area-detector'
_diffrn_measurement_method '\f and \w scans'
_diffrn_radiation_monochromator graphite
_diffrn_radiation_source 'fine-focus sealed tube'
_diffrn_radiation_type MoK\a
_diffrn_radiation_wavelength 0.71073
_diffrn_reflns_av_R_equivalents 0.0260
_diffrn_reflns_av_sigmaI/netI 0.0273
_diffrn_reflns_limit_h_max 7
_diffrn_reflns_limit_h_min -7
_diffrn_reflns_limit_k_max 18
_diffrn_reflns_limit_k_min -18
_diffrn_reflns_limit_l_max 14
_diffrn_reflns_limit_l_min -6
_diffrn_reflns_number 6160
_diffrn_reflns_theta_full 25.01
_diffrn_reflns_theta_max 25.01
_diffrn_reflns_theta_min 2.12
_diffrn_standards_decay_% 0
_diffrn_standards_interval_count 0
_diffrn_standards_interval_time 0
_diffrn_standards_number 0
_exptl_absorpt_coefficient_mu 0.818
_exptl_absorpt_correction_T_max 0.877
_exptl_absorpt_correction_T_min 0.813
_exptl_absorpt_correction_type multi-scan
_exptl_absorpt_process_details '(SADABS; Sheldrick, 1996)'
_exptl_crystal_colour yellow
_exptl_crystal_density_diffrn 1.506
_exptl_crystal_density_method 'not measured'
_exptl_crystal_description block
_exptl_crystal_F_000 568
_exptl_crystal_size_max 0.22
_exptl_crystal_size_mid 0.20
_exptl_crystal_size_min 0.16
_refine_diff_density_max 0.344
_refine_diff_density_min -0.272
_refine_ls_extinction_method none
_refine_ls_goodness_of_fit_ref 1.054
_refine_ls_hydrogen_treatment constr
_refine_ls_matrix_type full
_refine_ls_number_parameters 156
_refine_ls_number_reflns 2140
_refine_ls_number_restraints 0
_refine_ls_restrained_S_all 1.054
_refine_ls_R_factor_all 0.0461
_refine_ls_R_factor_gt 0.0339
_refine_ls_shift/su_max 0.000
_refine_ls_shift/su_mean 0.000
_refine_ls_structure_factor_coef Fsqd
_refine_ls_weighting_details 'calc w=1/[\s^2^(Fo^2^)+(0.0574P)^2^+0.3272P] where P=(Fo^2^+2Fc^2^)/3'
_refine_ls_weighting_scheme calc
_refine_ls_wR_factor_gt 0.0908
_refine_ls_wR_factor_ref 0.0978
_reflns_number_gt 1736
_reflns_number_total 2140
_reflns_threshold_expression I>2\s(I)
_cod_data_source_file dn6156.cif
_cod_data_source_block I
_cod_database_code 2204327
_cod_database_fobs_code 2204327

loop_
_symmetry_equiv_pos_as_xyz
'x, y, z'
'-x+1/2, y+1/2, -z+1/2'
'-x, -y, -z'
'x-1/2, -y-1/2, z-1/2'

loop_
_atom_site_label
_atom_site_fract_x
_atom_site_fract_y
_atom_site_fract_z
_atom_site_U_iso_or_equiv
_atom_site_adp_type
_atom_site_calc_flag
_atom_site_refinement_flags
_atom_site_occupancy
_atom_site_type_symbol
V1 0.16728(6) 0.27608(2) 0.93052(3) 0.03190(16) Uani d . 1 V
O1 0.2004(3) 0.38594(11) 0.86777(15) 0.0430(4) Uani d . 1 O
O2 0.0730(3) 0.21886(12) 0.83121(15) 0.0514(5) Uani d . 1 O
O3 0.4157(3) 0.25441(13) 0.94976(19) 0.0582(6) Uani d . 1 O
N1 -0.0940(3) 0.33215(12) 1.01403(16) 0.0349(5) Uani d . 1 N
N2 0.0906(3) 0.18662(13) 1.06231(17) 0.0394(5) Uani d . 1 N
C1 0.0573(4) 0.44218(14) 0.8363(2) 0.0354(5) Uani d . 1 C
C2 0.1074(5) 0.50035(16) 0.7533(2) 0.0465(7) Uani d . 1 C
H2 0.2413 0.4996 0.7220 0.056 Uiso calc R 1 H
C3 -0.0392(5) 0.55874(17) 0.7173(2) 0.0546(8) Uani d . 1 C
H3 -0.0034 0.5965 0.6616 0.066 Uiso calc R 1 H
C4 -0.2385(5) 0.56180(17) 0.7631(3) 0.0555(8) Uani d . 1 C
H4 -0.3373 0.6007 0.7377 0.067 Uiso calc R 1 H
C5 -0.2882(4) 0.50714(17) 0.8457(2) 0.0491(7) Uani d . 1 C
H5 -0.4214 0.5099 0.8776 0.059 Uiso calc R 1 H
C6 -0.1430(4) 0.44651(15) 0.8843(2) 0.0355(5) Uani d . 1 C
C7 -0.2031(4) 0.39271(16) 0.9745(2) 0.0408(6) Uani d . 1 C
H7 -0.3333 0.4030 1.0070 0.049 Uiso calc R 1 H
C8 -0.1846(5) 0.28560(17) 1.1081(2) 0.0472(7) Uani d . 1 C
H8A -0.3360 0.2946 1.1113 0.057 Uiso calc R 1 H
H8B -0.1212 0.3040 1.1779 0.057 Uiso calc R 1 H
C9 -0.1371(4) 0.19461(19) 1.0880(2) 0.0522(7) Uani d . 1 C
H9A -0.1703 0.1620 1.1537 0.063 Uiso calc R 1 H
H9B -0.2220 0.1738 1.0261 0.063 Uiso calc R 1 H
C10 0.2198(6) 0.2055(2) 1.1643(3) 0.0653(9) Uani d . 1 C
H10A 0.1600 0.1774 1.2273 0.098 Uiso calc R 1 H
H10B 0.2205 0.2649 1.1773 0.098 Uiso calc R 1 H
H10C 0.3621 0.1863 1.1537 0.098 Uiso calc R 1 H
C11 0.1366(6) 0.10000(18) 1.0275(3) 0.0749(10) Uani d . 1 C
H11A 0.2823 0.0957 1.0067 0.112 Uiso calc R 1 H
H11B 0.0481 0.0855 0.9649 0.112 Uiso calc R 1 H
H11C 0.1093 0.0624 1.0881 0.112 Uiso calc R 1 H

loop_
_atom_site_aniso_label
_atom_site_aniso_U_11
_atom_site_aniso_U_22
_atom_site_aniso_U_33
_atom_site_aniso_U_12
_atom_site_aniso_U_13
_atom_site_aniso_U_23
V1 0.0315(2) 0.0356(3) 0.0287(2) 0.00011(17) 0.00297(16) 0.00341(17)
O1 0.0372(9) 0.0406(10) 0.0514(11) 0.0025(8) 0.0123(8) 0.0136(8)
O2 0.0668(13) 0.0557(11) 0.0317(10) -0.0076(9) 0.0050(9) -0.0059(8)
O3 0.0360(10) 0.0665(13) 0.0721(14) 0.0036(9) 0.0004(10) 0.0242(11)
N1 0.0360(11) 0.0383(11) 0.0305(10) -0.0063(9) 0.0056(8) -0.0022(9)
N2 0.0483(13) 0.0352(11) 0.0346(11) -0.0053(9) -0.0012(9) 0.0053(9)
C1 0.0418(14) 0.0291(12) 0.0354(13) -0.0037(10) 0.0000(11) -0.0011(10)
C2 0.0566(17) 0.0395(15) 0.0433(15) -0.0023(12) 0.0055(13) 0.0052(12)
C3 0.086(2) 0.0350(15) 0.0424(15) -0.0024(14) -0.0077(15) 0.0051(12)
C4 0.072(2) 0.0386(15) 0.0557(18) 0.0138(14) -0.0184(16) -0.0030(13)
C5 0.0483(16) 0.0443(15) 0.0546(17) 0.0105(13) -0.0048(13) -0.0107(14)
C6 0.0400(13) 0.0310(12) 0.0355(13) 0.0014(10) -0.0010(11) -0.0066(10)
C7 0.0374(13) 0.0433(14) 0.0420(14) -0.0008(12) 0.0076(11) -0.0108(12)
C8 0.0469(15) 0.0573(17) 0.0376(14) -0.0062(13) 0.0162(12) 0.0044(13)
C9 0.0574(18) 0.0574(17) 0.0419(15) -0.0220(14) 0.0013(13) 0.0100(13)
C10 0.070(2) 0.080(2) 0.0453(17) -0.0092(17) -0.0179(15) 0.0174(16)
C11 0.115(3) 0.0388(17) 0.072(2) -0.0005(18) 0.017(2) 0.0100(16)

loop_
_atom_type_symbol
_atom_type_description
_atom_type_scat_dispersion_real
_atom_type_scat_dispersion_imag
_atom_type_scat_source
C C 0.0033 0.0016
; International Tables for Crystallography (1992).
Vol. C, Tables 4.2.6.8 and 6.1.1.4
;
H H 0.0000 0.0000
; International Tables for Crystallography (1992).
Vol. C, Tables 4.2.6.8 and 6.1.1.4
;
N N 0.0061 0.0033
; International Tables for Crystallography (1992).
Vol. C, Tables 4.2.6.8 and 6.1.1.4
;
O O 0.0106 0.0060
; International Tables for Crystallography (1992).
Vol. C, Tables 4.2.6.8 and 6.1.1.4
;
V V 0.3005 0.5294
; International Tables for Crystallography (1992).
Vol C Tables 4.2.6.8 and 6.1.1.4'
;

loop_
_geom_angle_atom_site_label_1
_geom_angle_atom_site_label_2
_geom_angle_atom_site_label_3
_geom_angle
_geom_angle_publ_flag
O2 V1 O3 109.54(11) yes
O2 V1 O1 105.57(9) y
O3 V1 O1 98.07(9) y
O2 V1 N1 107.57(9) y
O3 V1 N1 140.78(10) y
O1 V1 N1 83.72(7) y
O2 V1 N2 94.70(9) y
O3 V1 N2 88.87(9) y
O1 V1 N2 154.78(8) y
N1 V1 N2 75.84(8) y
C1 O1 V1 130.66(15) ?
C7 N1 C8 117.0(2) ?
C7 N1 V1 124.06(17) ?
C8 N1 V1 117.25(17) ?
C11 N2 C9 109.6(2) ?
C11 N2 C10 108.3(3) ?
C9 N2 C10 109.7(2) ?
C11 N2 V1 111.12(17) ?
C9 N2 V1 108.54(16) ?
C10 N2 V1 109.66(17) ?
O1 C1 C6 122.3(2) ?
O1 C1 C2 119.4(2) ?
C6 C1 C2 118.3(2) ?
C3 C2 C1 120.8(3) ?
C3 C2 H2 119.6 ?
C1 C2 H2 119.6 ?
C2 C3 C4 120.8(3) ?
C2 C3 H3 119.6 ?
C4 C3 H3 119.6 ?
C5 C4 C3 119.1(3) ?
C5 C4 H4 120.4 ?
C3 C4 H4 120.4 ?
C4 C5 C6 121.6(3) ?
C4 C5 H5 119.2 ?
C6 C5 H5 119.2 ?
C1 C6 C5 119.3(2) ?
C1 C6 C7 121.9(2) ?
C5 C6 C7 118.7(2) ?
N1 C7 C6 125.9(2) ?
N1 C7 H7 117.0 ?
C6 C7 H7 117.0 ?
N1 C8 C9 106.5(2) ?
N1 C8 H8A 110.4 ?
C9 C8 H8A 110.4 ?
N1 C8 H8B 110.4 ?
C9 C8 H8B 110.4 ?
H8A C8 H8B 108.6 ?
N2 C9 C8 108.3(2) ?
N2 C9 H9A 110.0 ?
C8 C9 H9A 110.0 ?
N2 C9 H9B 110.0 ?
C8 C9 H9B 110.0 ?
H9A C9 H9B 108.4 ?
N2 C10 H10A 109.5 ?
N2 C10 H10B 109.5 ?
H10A C10 H10B 109.5 ?
N2 C10 H10C 109.5 ?
H10A C10 H10C 109.5 ?
H10B C10 H10C 109.5 ?
N2 C11 H11A 109.5 ?
N2 C11 H11B 109.5 ?
H11A C11 H11B 109.5 ?
N2 C11 H11C 109.5 ?
H11A C11 H11C 109.5 ?
H11B C11 H11C 109.5 ?

loop_
_geom_bond_atom_site_label_1
_geom_bond_atom_site_label_2
_geom_bond_distance
_geom_bond_publ_flag
V1 O2 1.6097(19) y
V1 O3 1.622(2) y
V1 O1 1.9190(18) y
V1 N1 2.138(2) y
V1 N2 2.188(2) y
O1 C1 1.326(3) ?
N1 C7 1.275(3) ?
N1 C8 1.472(3) ?
N2 C11 1.473(4) ?
N2 C9 1.482(3) ?
N2 C10 1.494(4) ?
C1 C6 1.399(3) ?
C1 C2 1.400(3) ?
C2 C3 1.380(4) ?
C2 H2 0.9300 ?
C3 C4 1.381(4) ?
C3 H3 0.9300 ?
C4 C5 1.360(4) ?
C4 H4 0.9300 ?
C5 C6 1.408(4) ?
C5 H5 0.9300 ?
C6 C7 1.435(4) ?
C7 H7 0.9300 ?
C8 C9 1.502(4) ?
C8 H8A 0.9700 ?
C8 H8B 0.9700 ?
C9 H9A 0.9700 ?
C9 H9B 0.9700 ?
C10 H10A 0.9600 ?
C10 H10B 0.9600 ?
C10 H10C 0.9600 ?
C11 H11A 0.9600 ?
C11 H11B 0.9600 ?
C11 H11C 0.9600 ?

loop_
_geom_torsion_atom_site_label_1
_geom_torsion_atom_site_label_2
_geom_torsion_atom_site_label_3
_geom_torsion_atom_site_label_4
_geom_torsion
_geom_torsion_publ_flag
O2 V1 O1 C1 70.1(2) yes
O3 V1 O1 C1 -176.9(2) ?
N1 V1 O1 C1 -36.4(2) ?
N2 V1 O1 C1 -72.2(3) ?
O2 V1 N1 C7 -74.6(2) ?
O3 V1 N1 C7 124.8(2) ?
O1 V1 N1 C7 29.8(2) ?
N2 V1 N1 C7 -165.1(2) ?
O2 V1 N1 C8 89.9(2) ?
O3 V1 N1 C8 -70.6(2) ?
O1 V1 N1 C8 -165.69(19) ?
N2 V1 N1 C8 -0.57(18) ?
O2 V1 N2 C11 41.3(2) ?
O3 V1 N2 C11 -68.2(2) ?
O1 V1 N2 C11 -174.9(2) ?
N1 V1 N2 C11 148.3(2) ?
O2 V1 N2 C9 -79.26(18) ?
O3 V1 N2 C9 171.23(19) ?
O1 V1 N2 C9 64.5(3) ?
N1 V1 N2 C9 27.70(17) ?
O2 V1 N2 C10 161.0(2) ?
O3 V1 N2 C10 51.4(2) ?
O1 V1 N2 C10 -55.3(3) ?
N1 V1 N2 C10 -92.1(2) ?
V1 O1 C1 C6 27.6(3) ?
V1 O1 C1 C2 -153.33(19) ?
O1 C1 C2 C3 178.9(2) ?
C6 C1 C2 C3 -2.0(4) ?
C1 C2 C3 C4 0.6(4) ?
C2 C3 C4 C5 1.0(4) ?
C3 C4 C5 C6 -1.2(4) ?
O1 C1 C6 C5 -179.2(2) ?
C2 C1 C6 C5 1.7(3) ?
O1 C1 C6 C7 2.9(4) ?
C2 C1 C6 C7 -176.2(2) ?
C4 C5 C6 C1 -0.1(4) ?
C4 C5 C6 C7 177.8(2) ?
C8 N1 C7 C6 179.2(2) ?
V1 N1 C7 C6 -16.2(4) ?
C1 C6 C7 N1 -6.3(4) ?
C5 C6 C7 N1 175.8(2) ?
C7 N1 C8 C9 139.7(2) ?
V1 N1 C8 C9 -26.0(3) ?
C11 N2 C9 C8 -172.4(2) ?
C10 N2 C9 C8 68.8(3) ?
V1 N2 C9 C8 -50.9(2) ?
N1 C8 C9 N2 49.4(3) ?
